data_7230326
loop_
_publ_author_name
'Sugiyama, Haruki'
'Uekusa, Hidehiro'

_publ_section_title
;
 Relationship between crystal structures and photochromic properties of
 N-salicylideneaminopyridine derivatives
;
_journal_issue 15
_journal_name_full CrystEngComm
_journal_page_first 2144
_journal_paper_doi 10.1039/C8CE00003D
_journal_volume 20
_journal_year 2018
_chemical_compound_source photochromic
_chemical_formula_moiety 'C12 H8 Cl2 N2 O'
_chemical_formula_sum 'C12 H8 Cl2 N2 O'
_chemical_formula_weight 267.10
_chemical_name_common 35Cl-3SAP
_chemical_name_systematic 2,4-dichloro6-[(E)-3-pyridyliminomethyl]phenol
_space_group_crystal_system monoclinic
_space_group_IT_number 15
_space_group_name_Hall '-C 2yc'
_space_group_name_H-M_alt 'C 1 2/c 1'
_symmetry_space_group_name_Hall '-C 2yc'
_symmetry_space_group_name_H-M 'C 1 2/c 1'
_atom_sites_solution_hydrogens geom
_audit_creation_method SHELXL-2014/7
_audit_update_record
;
2017-12-30 deposited with the CCDC.
2018-03-20 downloaded from the CCDC.
;
_cell_angle_alpha 90
_cell_angle_beta 137.4640(10)
_cell_angle_gamma 90
_cell_formula_units_Z 8
_cell_length_a 26.1636(6)
_cell_length_b 3.80910(10)
_cell_length_c 34.4455(6)
_cell_measurement_reflns_used 11218
_cell_measurement_temperature 293(2)
_cell_measurement_theta_max 68.135
_cell_measurement_theta_min 3.380
_cell_volume 2320.78(10)
_computing_cell_refinement RAPID-AUTO
_computing_data_collection RAPID-AUTO
_computing_data_reduction RAPID-AUTO
_computing_structure_refinement 'SHELXL-2014/7 (Sheldrick, 2014)'
_computing_structure_solution 'SHELXS-97(Sheldrick, 1990)'
_diffrn_ambient_temperature 293(2)
_diffrn_detector_area_resol_mean 10.0
_diffrn_measured_fraction_theta_full 0.999
_diffrn_measured_fraction_theta_max 0.998
_diffrn_measurement_device_type 'RIGAKU R-AXIS RAPID2'
_diffrn_measurement_method \w-scan
_diffrn_radiation_type CuK\a
_diffrn_radiation_wavelength 1.54186
_diffrn_reflns_av_R_equivalents 0.0959
_diffrn_reflns_av_unetI/netI 0.0656
_diffrn_reflns_Laue_measured_fraction_full 0.999
_diffrn_reflns_Laue_measured_fraction_max 0.998
_diffrn_reflns_limit_h_max 30
_diffrn_reflns_limit_h_min -29
_diffrn_reflns_limit_k_max 4
_diffrn_reflns_limit_k_min -4
_diffrn_reflns_limit_l_max 41
_diffrn_reflns_limit_l_min -41
_diffrn_reflns_number 11218
_diffrn_reflns_point_group_measured_fraction_full 0.999
_diffrn_reflns_point_group_measured_fraction_max 0.998
_diffrn_reflns_theta_full 67.686
_diffrn_reflns_theta_max 68.135
_diffrn_reflns_theta_min 3.380
_diffrn_source 'rotating anode x-ray'
_exptl_absorpt_coefficient_mu 4.900
_exptl_absorpt_correction_T_max 0.783
_exptl_absorpt_correction_T_min 0.513
_exptl_absorpt_correction_type multi-scan
_exptl_absorpt_process_details abscore,T.Higashi,RIGAKU
_exptl_crystal_colour yellow
_exptl_crystal_density_diffrn 1.529
_exptl_crystal_description platelet
_exptl_crystal_F_000 1088
_exptl_crystal_recrystallization_method 'Re-crystallisation from solvent: diethyl ether'
_exptl_crystal_size_max 0.190
_exptl_crystal_size_mid 0.150
_exptl_crystal_size_min 0.050
_refine_diff_density_max 0.401
_refine_diff_density_min -0.275
_refine_diff_density_rms 0.077
_refine_ls_extinction_method none
_refine_ls_goodness_of_fit_ref 1.099
_refine_ls_hydrogen_treatment constr
_refine_ls_matrix_type full
_refine_ls_number_parameters 154
_refine_ls_number_reflns 2131
_refine_ls_number_restraints 0
_refine_ls_restrained_S_all 1.099
_refine_ls_R_factor_all 0.0603
_refine_ls_R_factor_gt 0.0455
_refine_ls_shift/su_max 0.000
_refine_ls_shift/su_mean 0.000
_refine_ls_structure_factor_coef Fsqd
_refine_ls_weighting_details 'w=1/[\s^2^(Fo^2^)+(0.0763P)^2^] where P=(Fo^2^+2Fc^2^)/3'
_refine_ls_weighting_scheme calc
_refine_ls_wR_factor_gt 0.1208
_refine_ls_wR_factor_ref 0.1315
_reflns_Friedel_coverage 0.000
_reflns_number_gt 1777
_reflns_number_total 2131
_reflns_threshold_expression 'I > 2\s(I)'
_cod_data_source_file c8ce00003d2.cif
_cod_data_source_block shelx_CCDC11
_cod_depositor_comments 'Adding full bibliography for 7230315--7230335.cif.'
_cod_original_cell_volume 2320.77(10)
_cod_database_code 7230326
_shelx_shelxl_version_number 2014/7
_shelx_space_group_comment
; 
The symmetry employed for this shelxl refinement is uniquely defined 
by the following loop, which should always be used as a source of 
symmetry information in preference to the above space-group names. 
They are only intended as comments. 
;
_shelx_estimated_absorpt_t_min 0.456
_shelx_estimated_absorpt_t_max 0.792

loop_
_space_group_symop_operation_xyz
'x, y, z'
'-x, y, -z+1/2'
'x+1/2, y+1/2, z'
'-x+1/2, y+1/2, -z+1/2'
'-x, -y, -z'
'x, -y, z-1/2'
'-x+1/2, -y+1/2, -z'
'x+1/2, -y+1/2, z-1/2'

loop_
_atom_site_label
_atom_site_type_symbol
_atom_site_fract_x
_atom_site_fract_y
_atom_site_fract_z
_atom_site_U_iso_or_equiv
_atom_site_adp_type
_atom_site_occupancy
_atom_site_site_symmetry_order
_atom_site_calc_flag
_atom_site_refinement_flags_posn
_atom_site_refinement_flags_adp
Cl1 Cl 0.14710(3) 1.10514(14) -0.02538(2) 0.0550(2) Uani 1 1 d . .
Cl2 Cl 0.41625(3) 0.57358(18) 0.16919(3) 0.0673(2) Uani 1 1 d . .
O1 O 0.10116(8) 0.9450(4) 0.02825(6) 0.0535(4) Uani 1 1 d . .
H1 H 0.0906 0.8940 0.0448 0.080 Uiso 1 1 calc R U
N1 N 0.12625(9) 0.7104(4) 0.11342(7) 0.0452(4) Uani 1 1 d . .
N2 N 0.14179(10) 0.6963(5) 0.22896(7) 0.0528(5) Uani 1 1 d . .
C1 C 0.17374(11) 0.8603(5) 0.06169(8) 0.0419(4) Uani 1 1 d . .
C2 C 0.20442(11) 0.9230(5) 0.04233(8) 0.0428(5) Uani 1 1 d . .
C3 C 0.27823(12) 0.8404(5) 0.07471(9) 0.0466(5) Uani 1 1 d . .
H3 H 0.2974 0.8854 0.0608 0.056 Uiso 1 1 calc R U
C4 C 0.32372(11) 0.6883(5) 0.12860(9) 0.0454(5) Uani 1 1 d . .
C5 C 0.29548(11) 0.6218(5) 0.14915(9) 0.0446(5) Uani 1 1 d . .
H2 H 0.3262 0.5190 0.1851 0.054 Uiso 1 1 calc R U
C6 C 0.22066(11) 0.7083(5) 0.11621(8) 0.0414(4) Uani 1 1 d . .
C7 C 0.19359(12) 0.6351(5) 0.14015(9) 0.0433(5) Uani 1 1 d . .
H7 H 0.2263 0.5300 0.1761 0.052 Uiso 1 1 calc R U
C8 C 0.10695(10) 0.6512(5) 0.14212(8) 0.0405(4) Uani 1 1 d . .
C9 C 0.15597(11) 0.7439(6) 0.19921(9) 0.0465(5) Uani 1 1 d . .
H9 H 0.2018 0.8463 0.2181 0.056 Uiso 1 1 calc R U
C10 C 0.07508(13) 0.5525(6) 0.20035(10) 0.0542(5) Uani 1 1 d . .
H10 H 0.0640 0.5108 0.2202 0.065 Uiso 1 1 calc R U
C11 C 0.02203(12) 0.4629(6) 0.14344(9) 0.0507(5) Uani 1 1 d . .
H11 H -0.0241 0.3687 0.1253 0.061 Uiso 1 1 calc R U
C12 C 0.03746(11) 0.5132(6) 0.11297(9) 0.0481(5) Uani 1 1 d . .
H12 H 0.0021 0.4558 0.0742 0.058 Uiso 1 1 calc R U

loop_
_atom_site_aniso_label
_atom_site_aniso_U_11
_atom_site_aniso_U_22
_atom_site_aniso_U_33
_atom_site_aniso_U_23
_atom_site_aniso_U_13
_atom_site_aniso_U_12
Cl1 0.0563(4) 0.0596(4) 0.0392(4) 0.0067(2) 0.0321(3) 0.0015(2)
Cl2 0.0415(4) 0.0856(5) 0.0679(4) 0.0139(3) 0.0382(3) 0.0082(3)
O1 0.0390(8) 0.0707(10) 0.0412(8) 0.0116(7) 0.0266(7) 0.0095(7)
N1 0.0405(9) 0.0499(9) 0.0428(9) 0.0001(7) 0.0300(9) -0.0001(7)
N2 0.0484(11) 0.0629(11) 0.0431(10) -0.0048(8) 0.0325(10) -0.0037(8)
C1 0.0373(11) 0.0407(10) 0.0372(11) -0.0010(8) 0.0243(10) -0.0003(8)
C2 0.0426(11) 0.0432(11) 0.0337(10) -0.0008(7) 0.0254(10) -0.0019(8)
C3 0.0470(12) 0.0491(11) 0.0451(11) -0.0036(9) 0.0344(11) -0.0060(9)
C4 0.0358(11) 0.0488(11) 0.0452(11) -0.0010(9) 0.0278(10) -0.0026(8)
C5 0.0393(11) 0.0470(11) 0.0356(10) 0.0038(8) 0.0238(10) 0.0025(8)
C6 0.0385(11) 0.0417(10) 0.0381(11) -0.0005(8) 0.0264(10) -0.0018(8)
C7 0.0385(11) 0.0478(11) 0.0377(11) 0.0021(8) 0.0263(10) 0.0012(8)
C8 0.0355(10) 0.0411(10) 0.0379(10) 0.0023(8) 0.0249(9) 0.0033(7)
C9 0.0366(10) 0.0503(11) 0.0435(11) -0.0045(9) 0.0266(10) -0.0035(8)
C10 0.0545(14) 0.0605(13) 0.0576(14) 0.0048(10) 0.0444(13) 0.0028(10)
C11 0.0373(11) 0.0600(12) 0.0496(13) 0.0014(10) 0.0303(11) -0.0027(9)
C12 0.0359(11) 0.0551(11) 0.0405(11) -0.0052(9) 0.0242(10) -0.0038(9)

loop_
_atom_type_symbol
_atom_type_description
_atom_type_scat_dispersion_real
_atom_type_scat_dispersion_imag
_atom_type_scat_source
C C 0.0181 0.0091 'International Tables Vol C Tables 4.2.6.8 and 6.1.1.4'
Cl Cl 0.3639 0.7018 'International Tables Vol C Tables 4.2.6.8 and 6.1.1.4'
N N 0.0311 0.0180 'International Tables Vol C Tables 4.2.6.8 and 6.1.1.4'
O O 0.0492 0.0322 'International Tables Vol C Tables 4.2.6.8 and 6.1.1.4'
H H 0.0000 0.0000 'International Tables Vol C Tables 4.2.6.8 and 6.1.1.4'

loop_
_geom_angle_atom_site_label_1
_geom_angle_atom_site_label_2
_geom_angle_atom_site_label_3
_geom_angle
C1 O1 H1 109.5
C7 N1 C8 118.01(18)
C9 N2 C10 116.17(18)
O1 C1 C2 119.79(18)
O1 C1 C6 122.35(17)
C2 C1 C6 117.86(18)
C3 C2 C1 122.17(19)
C3 C2 Cl1 119.13(15)
C1 C2 Cl1 118.69(16)
C2 C3 C4 119.03(18)
C2 C3 H3 120.5
C4 C3 H3 120.5
C5 C4 C3 120.53(19)
C5 C4 Cl2 119.95(16)
C3 C4 Cl2 119.51(15)
C4 C5 C6 120.14(19)
C4 C5 H2 119.9
C6 C5 H2 119.9
C5 C6 C1 120.27(17)
C5 C6 C7 118.02(18)
C1 C6 C7 121.71(18)
N1 C7 C6 122.34(19)
N1 C7 H7 118.8
C6 C7 H7 118.8
C12 C8 C9 118.39(18)
C12 C8 N1 120.54(17)
C9 C8 N1 121.02(17)
N2 C9 C8 124.39(19)
N2 C9 H9 117.8
C8 C9 H9 117.8
N2 C10 C11 123.6(2)
N2 C10 H10 118.2
C11 C10 H10 118.2
C10 C11 C12 119.7(2)
C10 C11 H11 120.2
C12 C11 H11 120.2
C8 C12 C11 117.69(19)
C8 C12 H12 121.2
C11 C12 H12 121.2

loop_
_geom_bond_atom_site_label_1
_geom_bond_atom_site_label_2
_geom_bond_distance
Cl1 C2 1.736(2)
Cl2 C4 1.737(2)
O1 C1 1.347(2)
O1 H1 0.8200
N1 C7 1.282(2)
N1 C8 1.421(2)
N2 C9 1.335(2)
N2 C10 1.335(3)
C1 C2 1.391(3)
C1 C6 1.404(3)
C2 C3 1.378(3)
C3 C4 1.393(3)
C3 H3 0.9300
C4 C5 1.372(3)
C5 C6 1.398(3)
C5 H2 0.9300
C6 C7 1.456(2)
C7 H7 0.9300
C8 C12 1.378(2)
C8 C9 1.386(3)
C9 H9 0.9300
C10 C11 1.370(3)
C10 H10 0.9300
C11 C12 1.387(3)
C11 H11 0.9300
C12 H12 0.9300

loop_
_geom_hbond_atom_site_label_D
_geom_hbond_atom_site_label_H
_geom_hbond_atom_site_label_A
_geom_hbond_distance_DH
_geom_hbond_distance_HA
_geom_hbond_distance_DA
_geom_hbond_angle_DHA
O1 H1 N1 0.82 1.92 2.646(2) 146.6

loop_
_geom_torsion_atom_site_label_1
_geom_torsion_atom_site_label_2
_geom_torsion_atom_site_label_3
_geom_torsion_atom_site_label_4
_geom_torsion
O1 C1 C2 C3 -179.77(18)
C6 C1 C2 C3 0.1(3)
O1 C1 C2 Cl1 -0.8(2)
C6 C1 C2 Cl1 179.10(14)
C1 C2 C3 C4 0.1(3)
Cl1 C2 C3 C4 -178.84(15)
C2 C3 C4 C5 0.0(3)
C2 C3 C4 Cl2 178.55(15)
C3 C4 C5 C6 -0.4(3)
Cl2 C4 C5 C6 -178.91(15)
C4 C5 C6 C1 0.6(3)
C4 C5 C6 C7 -179.49(17)
O1 C1 C6 C5 179.40(18)
C2 C1 C6 C5 -0.5(3)
O1 C1 C6 C7 -0.5(3)
C2 C1 C6 C7 179.62(17)
C8 N1 C7 C6 -175.65(16)
C5 C6 C7 N1 178.90(18)
C1 C6 C7 N1 -1.2(3)
C7 N1 C8 C12 -139.3(2)
C7 N1 C8 C9 43.5(3)
C10 N2 C9 C8 -0.7(3)
C12 C8 C9 N2 2.7(3)
N1 C8 C9 N2 -179.94(19)
C9 N2 C10 C11 -1.5(3)
N2 C10 C11 C12 1.6(4)
C9 C8 C12 C11 -2.5(3)
N1 C8 C12 C11 -179.79(18)
C10 C11 C12 C8 0.5(3)
